data_8103810
loop_
_publ_author_name
'Giester, G.'
'Libowitzky, E.'

_publ_section_title
;
 Crystal structures and Raman spectra of Cu (O H) F and Cu3 (O H)2 F4
;
_journal_name_full 'Zeitschrift fuer Kristallographie (149,1979-)'
_journal_page_first 351
_journal_page_last 356
_journal_volume 218
_journal_year 2003
_chemical_formula_sum 'Cu3 F4 H2 O2'
_chemical_name_systematic 'Cu3 (O H)2 F4'
_space_group_IT_number 14
_symmetry_space_group_name_Hall '-P 2yn'
_symmetry_space_group_name_H-M 'P 1 21/n 1'
_cell_angle_alpha 90
_cell_angle_beta 92.28
_cell_angle_gamma 90
_cell_formula_units_Z 2
_cell_length_a 5.501
_cell_length_b 4.766
_cell_length_c 8.462
_cell_volume 221.679
_citation_journal_id_ASTM ZEKRDZ
_cod_data_source_file Giester_ZEKRDZ_2003_1122.cif
_cod_data_source_block H2Cu3F4O2
_cod_original_cell_volume 221.6791
_cod_original_sg_symbol_Hall '-P 2ybc (x-z,y,z)'
_cod_original_formula_sum 'H2 Cu3 F4 O2'
_cod_database_code 8103810

loop_
_symmetry_equiv_pos_as_xyz
x,y,z
-x+1/2,y+1/2,-z+1/2
-x,-y,-z
x-1/2,-y-1/2,z-1/2

loop_
_atom_site_label
_atom_site_type_symbol
_atom_site_fract_x
_atom_site_fract_y
_atom_site_fract_z
_atom_site_occupancy
_atom_site_U_iso_or_equiv
Cu2 Cu+2 0 0 0 1 0.0
F1 F-1 0.14199 0.21161 0.17832 1 0.0
F2 F-1 0.6716 0.15615 0.34684 1 0.0
Cu1 Cu+2 0.49136 0.03804 0.82386 1 0.0
O1 O-2 0.68025 0.17449 0.01256 1 0.0
H1 H+1 0.711 0.344 0.029 1 0.0
